data_7229308
loop_
_publ_author_name
'Hariharan, P. S.'
'Moon, Dohyun'
'Anthony, Philip Philip'

_publ_section_title
;
 Crystallization induced reversible fluorescence switching and alkyl chain
 length dependent thermally stable supercooled organic fluorescent liquid
;
_journal_name_full CrystEngComm
_journal_paper_doi 10.1039/C7CE01650F
_journal_year 2017
_chemical_formula_moiety 'C24 H25 N O2'
_chemical_formula_sum 'C24 H25 N O2'
_chemical_formula_weight 359.45
_chemical_name_systematic 4-(diphenylamino)-2-ppentyloxybenzaldehyde
_space_group_crystal_system monoclinic
_space_group_IT_number 14
_space_group_name_Hall '-P 2ybc'
_space_group_name_H-M_alt 'P 1 21/c 1'
_symmetry_space_group_name_Hall '-P 2ybc'
_symmetry_space_group_name_H-M 'P 1 21/c 1'
_atom_sites_solution_hydrogens geom
_audit_creation_method SHELXL-2014/7
_audit_update_record
;
2017-08-31 deposited with the CCDC.
2017-10-10 downloaded from the CCDC.
;
_cell_angle_alpha 90
_cell_angle_beta 92.93(3)
_cell_angle_gamma 90
_cell_formula_units_Z 4
_cell_length_a 9.937(2)
_cell_length_b 9.974(2)
_cell_length_c 19.734(4)
_cell_measurement_reflns_used 60628
_cell_measurement_temperature 100(2)
_cell_measurement_theta_max 33.679
_cell_measurement_theta_min 0.349
_cell_volume 1953.3(7)
_computing_cell_refinement '<i>HKL3000sm</i>(Otwinowski & Minor, 1997)'
_computing_data_collection '<i>PAL ADSC Quantum-210 ADX Program</i>(Arvai & Nielsen, 1983)'
_computing_data_reduction '<i>HKL3000sm</i>(Otwinowski & Minor, 1997)'
_computing_molecular_graphics '<i>DIAMOND</i>(Putz, Brandenburg, 2007)'
_computing_publication_material '<i>enCIFer 1.5.1</i>'
_computing_structure_refinement '<i>SHELXL-2014/7</i>(Sheldrick, 2015b)'
_computing_structure_solution '<i>SHELXT-2014/5</i>(Sheldrick, 2015a)'
_diffrn_ambient_temperature 100(2)
_diffrn_measured_fraction_theta_full 0.992
_diffrn_measured_fraction_theta_max 0.985
_diffrn_measurement_device_type 'ADSC Q210 CCD area detector'
_diffrn_measurement_method 'omega scan'
_diffrn_radiation_type synchrotron
_diffrn_radiation_wavelength 0.610
_diffrn_reflns_av_R_equivalents 0.0542
_diffrn_reflns_av_unetI/netI 0.0521
_diffrn_reflns_Laue_measured_fraction_full 0.992
_diffrn_reflns_Laue_measured_fraction_max 0.985
_diffrn_reflns_limit_h_max 13
_diffrn_reflns_limit_h_min -13
_diffrn_reflns_limit_k_max 13
_diffrn_reflns_limit_k_min -13
_diffrn_reflns_limit_l_max 27
_diffrn_reflns_limit_l_min -27
_diffrn_reflns_number 19199
_diffrn_reflns_point_group_measured_fraction_full 0.992
_diffrn_reflns_point_group_measured_fraction_max 0.985
_diffrn_reflns_theta_full 21.469
_diffrn_reflns_theta_max 24.998
_diffrn_reflns_theta_min 1.761
_diffrn_source 'PLSII 2D bending magnet'
_exptl_absorpt_coefficient_mu 0.057
_exptl_absorpt_correction_T_max 0.995
_exptl_absorpt_correction_T_min 0.993
_exptl_absorpt_correction_type empirical
_exptl_absorpt_process_details '<i>HKL3000sm Scalepack(Otwinowski & Minor, 1997)</i>'
_exptl_crystal_colour 'pale yellow'
_exptl_crystal_density_diffrn 1.222
_exptl_crystal_description plate
_exptl_crystal_F_000 768
_exptl_crystal_size_max 0.125
_exptl_crystal_size_mid 0.108
_exptl_crystal_size_min 0.095
_refine_diff_density_max 1.233
_refine_diff_density_min -0.265
_refine_diff_density_rms 0.065
_refine_ls_extinction_coef 0.030(4)
_refine_ls_extinction_expression Fc^*^=kFc[1+0.001xFc^2^\l^3^/sin(2\q)]^-1/4^
_refine_ls_extinction_method 'SHELXL-2014/7 (Sheldrick 2014'
_refine_ls_goodness_of_fit_ref 1.015
_refine_ls_hydrogen_treatment constr
_refine_ls_matrix_type full
_refine_ls_number_parameters 293
_refine_ls_number_reflns 5365
_refine_ls_number_restraints 0
_refine_ls_restrained_S_all 1.015
_refine_ls_R_factor_all 0.0736
_refine_ls_R_factor_gt 0.0503
_refine_ls_shift/su_max 0.000
_refine_ls_shift/su_mean 0.000
_refine_ls_structure_factor_coef Fsqd
_refine_ls_weighting_details 'w=1/[\s^2^(Fo^2^)+(0.0913P)^2^] where P=(Fo^2^+2Fc^2^)/3'
_refine_ls_weighting_scheme calc
_refine_ls_wR_factor_gt 0.1328
_refine_ls_wR_factor_ref 0.1435
_reflns_Friedel_coverage 0.000
_reflns_number_gt 3833
_reflns_number_total 5365
_reflns_threshold_expression 'I > 2\s(I)'
_cod_data_source_file c7ce01650f2.cif
_cod_data_source_block SPA104
_cod_database_code 7229308
_shelx_shelxl_version_number 2014/7
_shelx_space_group_comment
;
The symmetry employed for this shelxl refinement is uniquely defined
by the following loop, which should always be used as a source of
symmetry information in preference to the above space-group names.
They are only intended as comments.
;
_shelx_estimated_absorpt_t_min 0.993
_shelx_estimated_absorpt_t_max 0.995

loop_
_space_group_symop_operation_xyz
'x, y, z'
'-x, y+1/2, -z+1/2'
'-x, -y, -z'
'x, -y-1/2, z-1/2'

loop_
_atom_site_label
_atom_site_type_symbol
_atom_site_fract_x
_atom_site_fract_y
_atom_site_fract_z
_atom_site_U_iso_or_equiv
_atom_site_adp_type
_atom_site_occupancy
_atom_site_site_symmetry_order
_atom_site_calc_flag
_atom_site_refinement_flags_posn
_atom_site_refinement_flags_adp
_atom_site_refinement_flags_occupancy
_atom_site_disorder_assembly
_atom_site_disorder_group
O1 O 0.29106(10) 0.42023(11) 0.31502(5) 0.0243(2) Uani 1 1 d . . . . .
O2 O 0.62720(9) 0.62416(10) 0.36516(5) 0.0166(2) Uani 1 1 d . . . . .
N1 N 0.85363(11) 0.46155(11) 0.16965(5) 0.0140(2) Uani 1 1 d . . . . .
C1 C 0.39495(13) 0.48286(14) 0.32872(7) 0.0179(3) Uani 1 1 d . . . . .
H1 H 0.3990 0.5366 0.3685 0.022 Uiso 1 1 calc R U . . .
C2A C 0.7542(2) 0.6546(3) 0.40001(12) 0.0172(5) Uani 0.749(4) 1 d . . P A 1
H2A1 H 0.8004 0.7278 0.3765 0.021 Uiso 0.749(4) 1 calc R U P A 1
H2A2 H 0.8133 0.5746 0.4015 0.021 Uiso 0.749(4) 1 calc R U P A 1
C3A C 0.72268(19) 0.6974(2) 0.47133(10) 0.0197(5) Uani 0.749(4) 1 d . . P A 1
H3A1 H 0.6668 0.6273 0.4917 0.024 Uiso 0.749(4) 1 calc R U P A 1
H3A2 H 0.8081 0.7041 0.4993 0.024 Uiso 0.749(4) 1 calc R U P A 1
C4A C 0.6493(2) 0.8300(2) 0.47376(10) 0.0212(5) Uani 0.749(4) 1 d . . P A 1
H4A1 H 0.5678 0.8259 0.4429 0.025 Uiso 0.749(4) 1 calc R U P A 1
H4A2 H 0.7083 0.9014 0.4570 0.025 Uiso 0.749(4) 1 calc R U P A 1
C5A C 0.6078(3) 0.8671(3) 0.54494(13) 0.0244(6) Uani 0.749(4) 1 d . . P A 1
H5A1 H 0.6846 0.8499 0.5777 0.029 Uiso 0.749(4) 1 calc R U P A 1
H5A2 H 0.5879 0.9643 0.5461 0.029 Uiso 0.749(4) 1 calc R U P A 1
C6A C 0.4867(4) 0.7913(4) 0.56739(19) 0.0398(8) Uani 0.749(4) 1 d . . P A 1
H6A1 H 0.4069 0.8178 0.5393 0.060 Uiso 0.749(4) 1 calc R U P A 1
H6A2 H 0.4725 0.8119 0.6151 0.060 Uiso 0.749(4) 1 calc R U P A 1
H6A3 H 0.5019 0.6948 0.5624 0.060 Uiso 0.749(4) 1 calc R U P A 1
C2B C 0.7384(8) 0.7142(10) 0.3837(4) 0.0240(16) Uani 0.251(4) 1 d . . P A 2
H2B1 H 0.7595 0.7708 0.3444 0.029 Uiso 0.251(4) 1 calc R U P A 2
H2B2 H 0.8198 0.6617 0.3976 0.029 Uiso 0.251(4) 1 calc R U P A 2
C3B C 0.6974(7) 0.8006(7) 0.4414(3) 0.0281(18) Uani 0.251(4) 1 d . . P A 2
H3B1 H 0.6110 0.8446 0.4277 0.034 Uiso 0.251(4) 1 calc R U P A 2
H3B2 H 0.7657 0.8721 0.4487 0.034 Uiso 0.251(4) 1 calc R U P A 2
C4B C 0.6810(7) 0.7303(8) 0.5081(3) 0.0331(19) Uani 0.251(4) 1 d . . P A 2
H4B1 H 0.7715 0.7123 0.5295 0.040 Uiso 0.251(4) 1 calc R U P A 2
H4B2 H 0.6367 0.6428 0.4991 0.040 Uiso 0.251(4) 1 calc R U P A 2
C5B C 0.5986(10) 0.8092(10) 0.5582(4) 0.0303(19) Uani 0.251(4) 1 d . . P A 2
H5B1 H 0.6178 0.7736 0.6046 0.036 Uiso 0.251(4) 1 calc R U P A 2
H5B2 H 0.6268 0.9044 0.5580 0.036 Uiso 0.251(4) 1 calc R U P A 2
C6B C 0.4500(12) 0.8008(19) 0.5411(7) 0.082(5) Uani 0.251(4) 1 d . . P A 2
H6B1 H 0.4302 0.8387 0.4959 0.123 Uiso 0.251(4) 1 calc R U P A 2
H6B2 H 0.4014 0.8514 0.5747 0.123 Uiso 0.251(4) 1 calc R U P A 2
H6B3 H 0.4215 0.7068 0.5416 0.123 Uiso 0.251(4) 1 calc R U P A 2
C7 C 0.74016(13) 0.46978(13) 0.20793(6) 0.0125(3) Uani 1 1 d . . . . .
C8 C 0.74213(12) 0.54861(13) 0.26695(6) 0.0124(3) Uani 1 1 d . . . . .
H8 H 0.8202 0.5993 0.2800 0.015 Uiso 1 1 calc R U . . .
C9 C 0.63012(13) 0.55266(12) 0.30637(6) 0.0124(3) Uani 1 1 d . . . . .
C10 C 0.51265(12) 0.48001(13) 0.28773(6) 0.0140(3) Uani 1 1 d . . . . .
C11 C 0.51338(13) 0.40237(13) 0.22863(7) 0.0154(3) Uani 1 1 d . . . . .
H11 H 0.4353 0.3519 0.2155 0.018 Uiso 1 1 calc R U . . .
C12 C 0.62300(13) 0.39643(13) 0.18888(6) 0.0145(3) Uani 1 1 d . . . . .
H12 H 0.6198 0.3433 0.1489 0.017 Uiso 1 1 calc R U . . .
C13 C 0.86603(13) 0.35884(13) 0.11926(6) 0.0132(3) Uani 1 1 d . . . . .
C14 C 0.85859(13) 0.22399(13) 0.13595(7) 0.0160(3) Uani 1 1 d . . . . .
H14 H 0.8453 0.1978 0.1814 0.019 Uiso 1 1 calc R U . . .
C15 C 0.87065(13) 0.12724(14) 0.08578(7) 0.0181(3) Uani 1 1 d . . . . .
H15 H 0.8636 0.0349 0.0969 0.022 Uiso 1 1 calc R U . . .
C16 C 0.89289(15) 0.16520(15) 0.01951(7) 0.0212(3) Uani 1 1 d . . . . .
H16 H 0.9015 0.0989 -0.0146 0.025 Uiso 1 1 calc R U . . .
C17 C 0.90246(15) 0.29973(15) 0.00328(7) 0.0206(3) Uani 1 1 d . . . . .
H17 H 0.9186 0.3257 -0.0419 0.025 Uiso 1 1 calc R U . . .
C18 C 0.88855(14) 0.39690(14) 0.05283(6) 0.0165(3) Uani 1 1 d . . . . .
H18 H 0.8944 0.4892 0.0415 0.020 Uiso 1 1 calc R U . . .
C19 C 0.96079(13) 0.55711(13) 0.17500(6) 0.0127(3) Uani 1 1 d . . . . .
C20 C 1.09296(13) 0.51002(14) 0.17996(6) 0.0161(3) Uani 1 1 d . . . . .
H20 H 1.1099 0.4165 0.1838 0.019 Uiso 1 1 calc R U . . .
C21 C 1.19946(13) 0.59914(14) 0.17925(7) 0.0175(3) Uani 1 1 d . . . . .
H21 H 1.2894 0.5664 0.1812 0.021 Uiso 1 1 calc R U . . .
C22 C 1.17567(14) 0.73625(14) 0.17565(6) 0.0168(3) Uani 1 1 d . . . . .
H22 H 1.2488 0.7974 0.1744 0.020 Uiso 1 1 calc R U . . .
C23 C 1.04416(14) 0.78278(13) 0.17385(6) 0.0161(3) Uani 1 1 d . . . . .
H23 H 1.0276 0.8766 0.1735 0.019 Uiso 1 1 calc R U . . .
C24 C 0.93624(13) 0.69415(13) 0.17257(6) 0.0143(3) Uani 1 1 d . . . . .
H24 H 0.8464 0.7270 0.1701 0.017 Uiso 1 1 calc R U . . .

loop_
_atom_site_aniso_label
_atom_site_aniso_U_11
_atom_site_aniso_U_22
_atom_site_aniso_U_33
_atom_site_aniso_U_23
_atom_site_aniso_U_13
_atom_site_aniso_U_12
O1 0.0157(5) 0.0261(6) 0.0316(6) -0.0037(4) 0.0066(4) -0.0051(4)
O2 0.0135(5) 0.0226(5) 0.0139(4) -0.0066(4) 0.0034(3) -0.0011(4)
N1 0.0138(5) 0.0146(5) 0.0142(5) -0.0041(4) 0.0057(4) -0.0028(4)
C1 0.0152(6) 0.0184(6) 0.0206(7) -0.0011(5) 0.0047(5) 0.0011(6)
C2A 0.0114(9) 0.0259(13) 0.0144(10) -0.0055(9) 0.0017(7) -0.0017(9)
C3A 0.0174(9) 0.0280(11) 0.0138(10) -0.0043(7) 0.0004(7) 0.0037(8)
C4A 0.0263(11) 0.0220(10) 0.0152(10) -0.0037(8) 0.0004(8) 0.0019(9)
C5A 0.0262(12) 0.0305(15) 0.0167(11) -0.0078(10) 0.0020(9) 0.0061(12)
C6A 0.0298(18) 0.0488(17) 0.0423(19) 0.0034(14) 0.0170(13) 0.0082(13)
C2B 0.018(3) 0.037(5) 0.017(3) -0.009(3) 0.003(2) -0.004(3)
C3B 0.020(3) 0.039(4) 0.026(3) -0.018(3) 0.005(3) -0.009(3)
C4B 0.030(4) 0.048(4) 0.022(3) -0.010(3) -0.001(3) 0.007(3)
C5B 0.040(5) 0.030(5) 0.022(4) -0.003(3) 0.011(3) 0.000(4)
C6B 0.030(6) 0.176(16) 0.042(7) -0.011(8) 0.016(5) 0.031(7)
C7 0.0134(6) 0.0132(6) 0.0113(5) 0.0012(4) 0.0032(4) 0.0015(5)
C8 0.0112(6) 0.0142(6) 0.0118(5) -0.0003(4) 0.0015(4) -0.0001(5)
C9 0.0139(6) 0.0117(6) 0.0117(6) -0.0007(4) 0.0013(4) 0.0022(5)
C10 0.0109(6) 0.0144(6) 0.0168(6) 0.0000(5) 0.0026(5) 0.0001(5)
C11 0.0120(6) 0.0158(6) 0.0182(6) -0.0019(5) 0.0000(5) -0.0014(5)
C12 0.0147(6) 0.0154(6) 0.0132(6) -0.0026(5) 0.0005(5) -0.0004(5)
C13 0.0117(6) 0.0155(6) 0.0127(6) -0.0025(4) 0.0028(4) -0.0008(5)
C14 0.0163(6) 0.0173(6) 0.0148(6) 0.0001(5) 0.0046(5) 0.0000(5)
C15 0.0171(7) 0.0150(6) 0.0225(7) -0.0032(5) 0.0034(5) -0.0005(5)
C16 0.0206(7) 0.0244(7) 0.0189(7) -0.0098(5) 0.0032(5) -0.0024(6)
C17 0.0238(7) 0.0272(8) 0.0110(6) -0.0025(5) 0.0028(5) -0.0027(6)
C18 0.0193(7) 0.0169(6) 0.0136(6) -0.0008(5) 0.0028(5) -0.0028(5)
C19 0.0136(6) 0.0160(6) 0.0087(5) -0.0013(4) 0.0032(4) -0.0026(5)
C20 0.0165(6) 0.0161(6) 0.0158(6) -0.0003(5) 0.0015(5) 0.0015(5)
C21 0.0120(6) 0.0238(7) 0.0168(6) -0.0019(5) 0.0005(5) -0.0002(5)
C22 0.0175(6) 0.0208(7) 0.0122(6) -0.0036(5) 0.0020(5) -0.0064(5)
C23 0.0209(7) 0.0134(6) 0.0143(6) -0.0015(5) 0.0030(5) -0.0021(5)
C24 0.0148(6) 0.0159(6) 0.0126(6) -0.0010(5) 0.0028(4) 0.0006(5)

loop_
_atom_type_symbol
_atom_type_description
_atom_type_scat_dispersion_real
_atom_type_scat_dispersion_imag
_atom_type_scat_source
C C 0.0020 0.0010 'International Tables Vol C Tables 4.2.6.8 and 6.1.1.4'
H H 0.0000 0.0000 'International Tables Vol C Tables 4.2.6.8 and 6.1.1.4'
N N 0.0040 0.0020 'International Tables Vol C Tables 4.2.6.8 and 6.1.1.4'
O O 0.0080 0.0040 'International Tables Vol C Tables 4.2.6.8 and 6.1.1.4'

loop_
_geom_angle_atom_site_label_1
_geom_angle_atom_site_label_2
_geom_angle_atom_site_label_3
_geom_angle
C9 O2 C2A 117.45(12)
C9 O2 C2B 119.2(3)
C7 N1 C19 122.82(10)
C7 N1 C13 121.21(11)
C19 N1 C13 115.89(10)
O1 C1 C10 124.01(13)
O1 C1 H1 118.0
C10 C1 H1 118.0
O2 C2A C3A 106.56(16)
O2 C2A H2A1 110.4
C3A C2A H2A1 110.4
O2 C2A H2A2 110.4
C3A C2A H2A2 110.4
H2A1 C2A H2A2 108.6
C4A C3A C2A 113.43(19)
C4A C3A H3A1 108.9
C2A C3A H3A1 108.9
C4A C3A H3A2 108.9
C2A C3A H3A2 108.9
H3A1 C3A H3A2 107.7
C3A C4A C5A 113.20(19)
C3A C4A H4A1 108.9
C5A C4A H4A1 108.9
C3A C4A H4A2 108.9
C5A C4A H4A2 108.9
H4A1 C4A H4A2 107.8
C6A C5A C4A 113.9(2)
C6A C5A H5A1 108.8
C4A C5A H5A1 108.8
C6A C5A H5A2 108.8
C4A C5A H5A2 108.8
H5A1 C5A H5A2 107.7
C5A C6A H6A1 109.5
C5A C6A H6A2 109.5
H6A1 C6A H6A2 109.5
C5A C6A H6A3 109.5
H6A1 C6A H6A3 109.5
H6A2 C6A H6A3 109.5
O2 C2B C3B 108.2(5)
O2 C2B H2B1 110.1
C3B C2B H2B1 110.1
O2 C2B H2B2 110.1
C3B C2B H2B2 110.1
H2B1 C2B H2B2 108.4
C2B C3B C4B 116.2(7)
C2B C3B H3B1 108.2
C4B C3B H3B1 108.2
C2B C3B H3B2 108.2
C4B C3B H3B2 108.2
H3B1 C3B H3B2 107.4
C3B C4B C5B 114.2(7)
C3B C4B H4B1 108.7
C5B C4B H4B1 108.7
C3B C4B H4B2 108.7
C5B C4B H4B2 108.7
H4B1 C4B H4B2 107.6
C6B C5B C4B 112.2(8)
C6B C5B H5B1 109.2
C4B C5B H5B1 109.2
C6B C5B H5B2 109.2
C4B C5B H5B2 109.2
H5B1 C5B H5B2 107.9
C5B C6B H6B1 109.5
C5B C6B H6B2 109.5
H6B1 C6B H6B2 109.5
C5B C6B H6B3 109.5
H6B1 C6B H6B3 109.5
H6B2 C6B H6B3 109.5
N1 C7 C8 120.39(12)
N1 C7 C12 120.39(11)
C8 C7 C12 119.21(12)
C9 C8 C7 120.16(12)
C9 C8 H8 119.9
C7 C8 H8 119.9
O2 C9 C8 122.93(11)
O2 C9 C10 116.01(11)
C8 C9 C10 121.05(11)
C11 C10 C9 117.60(12)
C11 C10 C1 120.80(12)
C9 C10 C1 121.60(12)
C12 C11 C10 122.45(12)
C12 C11 H11 118.8
C10 C11 H11 118.8
C11 C12 C7 119.53(12)
C11 C12 H12 120.2
C7 C12 H12 120.2
C14 C13 C18 120.02(12)
C14 C13 N1 121.28(11)
C18 C13 N1 118.69(12)
C13 C14 C15 119.71(12)
C13 C14 H14 120.1
C15 C14 H14 120.1
C16 C15 C14 120.26(13)
C16 C15 H15 119.9
C14 C15 H15 119.9
C17 C16 C15 119.86(13)
C17 C16 H16 120.1
C15 C16 H16 120.1
C16 C17 C18 120.22(13)
C16 C17 H17 119.9
C18 C17 H17 119.9
C17 C18 C13 119.92(13)
C17 C18 H18 120.0
C13 C18 H18 120.0
C24 C19 C20 119.82(12)
C24 C19 N1 121.67(11)
C20 C19 N1 118.45(12)
C21 C20 C19 120.11(13)
C21 C20 H20 119.9
C19 C20 H20 119.9
C20 C21 C22 120.34(12)
C20 C21 H21 119.8
C22 C21 H21 119.8
C23 C22 C21 119.27(12)
C23 C22 H22 120.4
C21 C22 H22 120.4
C22 C23 C24 120.90(13)
C22 C23 H23 119.5
C24 C23 H23 119.5
C19 C24 C23 119.45(12)
C19 C24 H24 120.3
C23 C24 H24 120.3

loop_
_geom_bond_atom_site_label_1
_geom_bond_atom_site_label_2
_geom_bond_distance
O1 C1 1.2249(17)
O2 C9 1.3633(15)
O2 C2A 1.438(2)
O2 C2B 1.456(7)
N1 C7 1.3913(16)
N1 C19 1.4290(16)
N1 C13 1.4373(16)
C1 C10 1.4559(18)
C1 H1 0.9500
C2A C3A 1.519(3)
C2A H2A1 0.9900
C2A H2A2 0.9900
C3A C4A 1.512(3)
C3A H3A1 0.9900
C3A H3A2 0.9900
C4A C5A 1.530(3)
C4A H4A1 0.9900
C4A H4A2 0.9900
C5A C6A 1.507(4)
C5A H5A1 0.9900
C5A H5A2 0.9900
C6A H6A1 0.9800
C6A H6A2 0.9800
C6A H6A3 0.9800
C2B C3B 1.501(10)
C2B H2B1 0.9900
C2B H2B2 0.9900
C3B C4B 1.507(10)
C3B H3B1 0.9900
C3B H3B2 0.9900
C4B C5B 1.534(11)
C4B H4B1 0.9900
C4B H4B2 0.9900
C5B C6B 1.500(16)
C5B H5B1 0.9900
C5B H5B2 0.9900
C6B H6B1 0.9800
C6B H6B2 0.9800
C6B H6B3 0.9800
C7 C8 1.4047(17)
C7 C12 1.4096(18)
C8 C9 1.3908(17)
C8 H8 0.9500
C9 C10 1.4068(18)
C10 C11 1.4003(18)
C11 C12 1.3757(18)
C11 H11 0.9500
C12 H12 0.9500
C13 C14 1.3876(19)
C13 C18 1.3938(18)
C14 C15 1.3920(18)
C14 H14 0.9500
C15 C16 1.390(2)
C15 H15 0.9500
C16 C17 1.384(2)
C16 H16 0.9500
C17 C18 1.3886(18)
C17 H17 0.9500
C18 H18 0.9500
C19 C24 1.3888(18)
C19 C20 1.3936(18)
C20 C21 1.3827(19)
C20 H20 0.9500
C21 C22 1.389(2)
C21 H21 0.9500
C22 C23 1.386(2)
C22 H22 0.9500
C23 C24 1.3890(19)
C23 H23 0.9500
C24 H24 0.9500

loop_
_geom_torsion_atom_site_label_1
_geom_torsion_atom_site_label_2
_geom_torsion_atom_site_label_3
_geom_torsion_atom_site_label_4
_geom_torsion
C9 O2 C2A C3A -164.23(14)
O2 C2A C3A C4A -68.2(2)
C2A C3A C4A C5A 175.32(19)
C3A C4A C5A C6A -76.5(3)
C9 O2 C2B C3B 168.2(4)
O2 C2B C3B C4B 68.0(8)
C2B C3B C4B C5B -161.9(7)
C3B C4B C5B C6B 78.0(12)
C19 N1 C7 C8 -18.45(18)
C13 N1 C7 C8 164.95(12)
C19 N1 C7 C12 163.16(12)
C13 N1 C7 C12 -13.44(18)
N1 C7 C8 C9 -177.67(11)
C12 C7 C8 C9 0.74(19)
C2A O2 C9 C8 -23.2(2)
C2B O2 C9 C8 8.2(5)
C2A O2 C9 C10 155.82(16)
C2B O2 C9 C10 -172.8(5)
C7 C8 C9 O2 178.09(11)
C7 C8 C9 C10 -0.87(19)
O2 C9 C10 C11 -178.24(11)
C8 C9 C10 C11 0.79(19)
O2 C9 C10 C1 0.66(18)
C8 C9 C10 C1 179.69(12)
O1 C1 C10 C11 -0.3(2)
O1 C1 C10 C9 -179.14(13)
C9 C10 C11 C12 -0.6(2)
C1 C10 C11 C12 -179.53(12)
C10 C11 C12 C7 0.5(2)
N1 C7 C12 C11 177.84(12)
C8 C7 C12 C11 -0.56(19)
C7 N1 C13 C14 -57.28(17)
C19 N1 C13 C14 125.90(13)
C7 N1 C13 C18 123.97(14)
C19 N1 C13 C18 -52.85(16)
C18 C13 C14 C15 -1.5(2)
N1 C13 C14 C15 179.81(12)
C13 C14 C15 C16 1.4(2)
C14 C15 C16 C17 -0.3(2)
C15 C16 C17 C18 -0.7(2)
C16 C17 C18 C13 0.6(2)
C14 C13 C18 C17 0.5(2)
N1 C13 C18 C17 179.27(12)
C7 N1 C19 C24 -48.96(17)
C13 N1 C19 C24 127.81(12)
C7 N1 C19 C20 133.71(13)
C13 N1 C19 C20 -49.52(15)
C24 C19 C20 C21 -3.03(18)
N1 C19 C20 C21 174.35(11)
C19 C20 C21 C22 1.93(19)
C20 C21 C22 C23 1.00(19)
C21 C22 C23 C24 -2.87(19)
C20 C19 C24 C23 1.19(18)
N1 C19 C24 C23 -176.10(11)
C22 C23 C24 C19 1.77(19)
